data_7002705
loop_
_publ_author_name
'Cowley, Michael J.'
'Lynam, Jason M.'
'Moneypenny, Robert S.'
'Whitwood, Adrian C.'
'Wilson, Alastair J.'

_publ_section_title
;
 Ruthenium alkynyl, carbene and alkenyl complexes containing pendant
 uracil groups: an investigation into the formation of
 alkenyl-phosphonio complexes
;
_journal_issue 43
_journal_name_full 'Dalton Transactions'
_journal_page_first 9529
_journal_page_last 9542
_journal_paper_doi 10.1039/b912855g
_journal_year 2009
_chemical_formula_moiety 'C67 H56 P3 Ru, C F3 O3 S, C H2 Cl2'
_chemical_formula_sum 'C69 H58 Cl2 F3 O3 P3 Ru S'
_chemical_formula_weight 1289.09
_chemical_name_systematic
;
?
;
_space_group_IT_number 2
_symmetry_cell_setting triclinic
_symmetry_space_group_name_Hall '-P 1'
_symmetry_space_group_name_H-M 'P -1'
_atom_sites_solution_hydrogens geom
_atom_sites_solution_primary direct
_atom_sites_solution_secondary difmap
_audit_creation_method SHELXL-97
_cell_angle_alpha 82.415(3)
_cell_angle_beta 88.372(3)
_cell_angle_gamma 80.570(3)
_cell_formula_units_Z 2
_cell_length_a 10.2678(14)
_cell_length_b 14.522(2)
_cell_length_c 20.112(3)
_cell_measurement_reflns_used 6296
_cell_measurement_temperature 110(2)
_cell_measurement_theta_max 28.14
_cell_measurement_theta_min 2.26
_cell_volume 2932.4(7)
_computing_cell_refinement 'Bruker SMART'
_computing_data_collection 'Bruker SMART'
_computing_data_reduction 'Bruker SAINT'
_computing_molecular_graphics 'Bruker SHELXTL'
_computing_publication_material 'Bruker SHELXTL'
_computing_structure_refinement 'SHELXL-97 (Sheldrick, 1997)'
_computing_structure_solution 'SHELXS-97 (Sheldrick, 1997)'
_diffrn_ambient_temperature 110(2)
_diffrn_measured_fraction_theta_full 0.968
_diffrn_measured_fraction_theta_max 0.968
_diffrn_measurement_device_type 'CCD area detector'
_diffrn_measurement_method 'phi and omega scans'
_diffrn_radiation_monochromator graphite
_diffrn_radiation_source 'fine-focus sealed tube'
_diffrn_radiation_type MoK\a
_diffrn_radiation_wavelength 0.71073
_diffrn_reflns_av_R_equivalents 0.0354
_diffrn_reflns_av_sigmaI/netI 0.0689
_diffrn_reflns_limit_h_max 13
_diffrn_reflns_limit_h_min -13
_diffrn_reflns_limit_k_max 19
_diffrn_reflns_limit_k_min -18
_diffrn_reflns_limit_l_max 26
_diffrn_reflns_limit_l_min -26
_diffrn_reflns_number 26119
_diffrn_reflns_theta_full 28.35
_diffrn_reflns_theta_max 28.35
_diffrn_reflns_theta_min 1.86
_exptl_absorpt_coefficient_mu 0.535
_exptl_absorpt_correction_T_max 0.950
_exptl_absorpt_correction_T_min 0.687
_exptl_absorpt_correction_type multi-scan
_exptl_absorpt_process_details 'SADABS v2.03; (Sheldrick)'
_exptl_crystal_colour yellow
_exptl_crystal_density_diffrn 1.460
_exptl_crystal_density_method 'not measured'
_exptl_crystal_description needle
_exptl_crystal_F_000 1324
_exptl_crystal_size_max 0.296
_exptl_crystal_size_mid 0.116
_exptl_crystal_size_min 0.096
_refine_diff_density_max 1.311
_refine_diff_density_min -1.017
_refine_diff_density_rms 0.099
_refine_ls_extinction_method none
_refine_ls_goodness_of_fit_ref 1.003
_refine_ls_hydrogen_treatment mixed
_refine_ls_matrix_type full
_refine_ls_number_parameters 743
_refine_ls_number_reflns 14178
_refine_ls_number_restraints 0
_refine_ls_restrained_S_all 1.003
_refine_ls_R_factor_all 0.0716
_refine_ls_R_factor_gt 0.0428
_refine_ls_shift/su_max 0.002
_refine_ls_shift/su_mean 0.000
_refine_ls_structure_factor_coef Fsqd
_refine_ls_weighting_details 'calc w=1/[\s^2^(Fo^2^)+(0.0548P)^2^+0.0000P] where P=(Fo^2^+2Fc^2^)/3'
_refine_ls_weighting_scheme calc
_refine_ls_wR_factor_gt 0.0959
_refine_ls_wR_factor_ref 0.1062
_reflns_number_gt 10478
_reflns_number_total 14178
_reflns_threshold_expression >2sigma(I)
_cod_data_source_file b912855g.txt
_cod_data_source_block CCDC737835_compound6b[OTf]
_cod_depositor_comments
;
The following automatic conversions were performed:
'_symmetry_cell_setting' value 'Triclinic' changed to 'triclinic'
according to '/home/saulius/struct/CIF-dictionaries/cif_core.dic'
dictionary named 'cif_core.dic' version 2.4.1 from 2010-06-29.

Automatic conversion script
Id: cif_fix_enum 1527 2010-12-29 10:47:43Z saulius 
;
_cod_original_cell_volume 2932.5(7)
_cod_original_sg_symbol_H-M P-1
_cod_database_code 7002705

loop_
_symmetry_equiv_pos_as_xyz
'x, y, z'
'-x, -y, -z'

loop_
_atom_site_label
_atom_site_type_symbol
_atom_site_fract_x
_atom_site_fract_y
_atom_site_fract_z
_atom_site_U_iso_or_equiv
_atom_site_adp_type
_atom_site_occupancy
_atom_site_symmetry_multiplicity
_atom_site_calc_flag
_atom_site_refinement_flags
_atom_site_disorder_assembly
_atom_site_disorder_group
C1 C 0.3353(3) 0.87165(19) 0.58349(13) 0.0194(6) Uani 1 1 d . . .
H1 H 0.2884 0.8362 0.5565 0.023 Uiso 1 1 calc R . .
C2 C 0.3005(3) 0.89141(19) 0.64944(13) 0.0194(6) Uani 1 1 d . . .
H2 H 0.2258 0.8716 0.6758 0.023 Uiso 1 1 calc R . .
C3 C 0.3869(3) 0.94945(19) 0.66907(13) 0.0200(6) Uani 1 1 d . . .
H3 H 0.3823 0.9772 0.7111 0.024 Uiso 1 1 calc R . .
C4 C 0.4753(3) 0.96603(19) 0.61442(13) 0.0206(6) Uani 1 1 d . . .
H4 H 0.5424 1.0071 0.6127 0.025 Uiso 1 1 calc R . .
C5 C 0.4436(3) 0.91861(18) 0.56095(13) 0.0193(6) Uani 1 1 d . . .
H5 H 0.4839 0.9215 0.5161 0.023 Uiso 1 1 calc R . .
C6 C 0.4970(2) 0.72649(18) 0.74220(12) 0.0135(5) Uani 1 1 d . . .
C7 C 0.4375(3) 0.74155(18) 0.80179(12) 0.0150(5) Uani 1 1 d . . .
C8 C 0.3613(3) 0.83166(18) 0.82144(12) 0.0168(6) Uani 1 1 d . . .
C9 C 0.2259(3) 0.8556(2) 0.80880(13) 0.0213(6) Uani 1 1 d . . .
H9 H 0.1842 0.8184 0.7848 0.026 Uiso 1 1 calc R . .
C10 C 0.1532(3) 0.9347(2) 0.83186(15) 0.0315(8) Uani 1 1 d . . .
H10 H 0.0635 0.9504 0.8226 0.038 Uiso 1 1 calc R . .
C11 C 0.2129(4) 0.9900(2) 0.86835(16) 0.0363(9) Uani 1 1 d . . .
H11 H 0.1635 1.0424 0.8841 0.044 Uiso 1 1 calc R . .
C12 C 0.3462(4) 0.9670(2) 0.88138(15) 0.0320(8) Uani 1 1 d . . .
H12 H 0.3868 1.0047 0.9056 0.038 Uiso 1 1 calc R . .
C13 C 0.4208(3) 0.88799(19) 0.85857(13) 0.0225(6) Uani 1 1 d . . .
H13 H 0.5104 0.8727 0.8681 0.027 Uiso 1 1 calc R . .
C14 C 0.3060(2) 0.64062(18) 0.92247(12) 0.0141(5) Uani 1 1 d . . .
C15 C 0.2404(3) 0.71810(19) 0.95178(13) 0.0170(5) Uani 1 1 d . . .
H15 H 0.2665 0.7767 0.9415 0.020 Uiso 1 1 calc R . .
C16 C 0.1361(3) 0.7070(2) 0.99632(13) 0.0185(6) Uani 1 1 d . . .
H16 H 0.0915 0.7587 1.0149 0.022 Uiso 1 1 calc R . .
C17 C 0.0981(3) 0.6195(2) 1.01323(13) 0.0191(6) Uani 1 1 d . . .
H17 H 0.0295 0.6125 1.0437 0.023 Uiso 1 1 calc R . .
C18 C 0.1623(3) 0.5427(2) 0.98471(13) 0.0198(6) Uani 1 1 d . . .
H18 H 0.1366 0.4840 0.9958 0.024 Uiso 1 1 calc R . .
C19 C 0.2656(3) 0.55336(19) 0.93936(13) 0.0171(6) Uani 1 1 d . . .
H19 H 0.3082 0.5016 0.9201 0.021 Uiso 1 1 calc R . .
C20 C 0.5736(3) 0.67398(18) 0.92947(12) 0.0155(5) Uani 1 1 d . . .
C21 C 0.5491(3) 0.67083(19) 0.99837(13) 0.0180(6) Uani 1 1 d . . .
H21 H 0.4726 0.6508 1.0165 0.022 Uiso 1 1 calc R . .
C22 C 0.6380(3) 0.6974(2) 1.03980(13) 0.0213(6) Uani 1 1 d . . .
H22 H 0.6204 0.6957 1.0855 0.026 Uiso 1 1 calc R . .
C23 C 0.7530(3) 0.7265(2) 1.01355(14) 0.0217(6) Uani 1 1 d . . .
H23 H 0.8121 0.7448 1.0415 0.026 Uiso 1 1 calc R . .
C24 C 0.7795(3) 0.7283(2) 0.94511(14) 0.0209(6) Uani 1 1 d . . .
H24 H 0.8572 0.7469 0.9275 0.025 Uiso 1 1 calc R . .
C25 C 0.6910(3) 0.70253(19) 0.90322(13) 0.0185(6) Uani 1 1 d . . .
H25 H 0.7093 0.7041 0.8576 0.022 Uiso 1 1 calc R . .
C26 C 0.5052(3) 0.53581(18) 0.84434(12) 0.0146(5) Uani 1 1 d . . .
C27 C 0.6218(3) 0.47822(19) 0.86647(13) 0.0182(6) Uani 1 1 d . . .
H27 H 0.6795 0.4999 0.8933 0.022 Uiso 1 1 calc R . .
C28 C 0.6516(3) 0.3881(2) 0.84827(14) 0.0229(6) Uani 1 1 d . . .
H28 H 0.7296 0.3494 0.8627 0.027 Uiso 1 1 calc R . .
C29 C 0.5649(3) 0.3559(2) 0.80861(14) 0.0254(7) Uani 1 1 d . . .
H29 H 0.5846 0.2951 0.7972 0.030 Uiso 1 1 calc R . .
C30 C 0.4488(3) 0.4134(2) 0.78576(14) 0.0236(6) Uani 1 1 d . . .
H30 H 0.3917 0.3917 0.7586 0.028 Uiso 1 1 calc R . .
C31 C 0.4188(3) 0.50367(19) 0.80381(13) 0.0190(6) Uani 1 1 d . . .
H31 H 0.3412 0.5426 0.7889 0.023 Uiso 1 1 calc R . .
C32 C 0.7546(3) 0.92689(19) 0.69879(13) 0.0194(6) Uani 1 1 d . . .
C33 C 0.6690(3) 0.9613(2) 0.74781(14) 0.0258(7) Uani 1 1 d . . .
H33 H 0.5990 0.9302 0.7623 0.031 Uiso 1 1 calc R . .
C34 C 0.6857(4) 1.0410(2) 0.77553(17) 0.0363(8) Uani 1 1 d . . .
H34 H 0.6262 1.0633 0.8077 0.044 Uiso 1 1 calc R . .
C35 C 0.7905(4) 1.0875(2) 0.75550(17) 0.0395(9) Uani 1 1 d . . .
H35 H 0.8023 1.1407 0.7743 0.047 Uiso 1 1 calc R . .
C36 C 0.8775(4) 1.0539(2) 0.70705(17) 0.0364(8) Uani 1 1 d . . .
H36 H 0.9476 1.0852 0.6931 0.044 Uiso 1 1 calc R . .
C37 C 0.8611(3) 0.9739(2) 0.67912(15) 0.0266(7) Uani 1 1 d . . .
H37 H 0.9211 0.9515 0.6472 0.032 Uiso 1 1 calc R . .
C38 C 0.8308(3) 0.73008(19) 0.72917(12) 0.0163(5) Uani 1 1 d . . .
C39 C 0.8185(3) 0.63514(19) 0.73202(13) 0.0176(6) Uani 1 1 d . . .
H39 H 0.7598 0.6177 0.7035 0.021 Uiso 1 1 calc R . .
C40 C 0.8925(3) 0.56611(19) 0.77675(13) 0.0185(6) Uani 1 1 d . . .
H40 H 0.8835 0.5033 0.7775 0.022 Uiso 1 1 calc R . .
C41 C 0.9793(3) 0.5909(2) 0.81999(13) 0.0198(6) Uani 1 1 d . . .
H41 H 1.0279 0.5450 0.8503 0.024 Uiso 1 1 calc R . .
C42 C 0.9935(3) 0.6852(2) 0.81789(13) 0.0197(6) Uani 1 1 d . . .
H42 H 1.0522 0.7022 0.8466 0.024 Uiso 1 1 calc R . .
C43 C 0.9196(3) 0.7543(2) 0.77267(13) 0.0183(6) Uani 1 1 d . . .
H43 H 0.9296 0.8169 0.7716 0.022 Uiso 1 1 calc R . .
C44 C 0.8339(3) 0.8190(2) 0.59227(13) 0.0185(6) Uani 1 1 d . . .
C45 C 0.9339(3) 0.7449(2) 0.58243(14) 0.0254(7) Uani 1 1 d . . .
H45 H 0.9511 0.6934 0.6155 0.030 Uiso 1 1 calc R . .
C46 C 1.0089(3) 0.7472(2) 0.52342(16) 0.0351(8) Uani 1 1 d . . .
H46 H 1.0750 0.6970 0.5172 0.042 Uiso 1 1 calc R . .
C47 C 0.9851(3) 0.8241(2) 0.47405(15) 0.0358(8) Uani 1 1 d . . .
H47 H 1.0359 0.8258 0.4350 0.043 Uiso 1 1 calc R . .
C48 C 0.8856(3) 0.8982(2) 0.48297(15) 0.0310(7) Uani 1 1 d . . .
H48 H 0.8692 0.9497 0.4498 0.037 Uiso 1 1 calc R . .
C49 C 0.8103(3) 0.8958(2) 0.54146(14) 0.0230(6) Uani 1 1 d . . .
H49 H 0.7433 0.9457 0.5470 0.028 Uiso 1 1 calc R . .
C50 C 0.3826(3) 0.61435(19) 0.61207(12) 0.0160(5) Uani 1 1 d . . .
C51 C 0.3791(3) 0.5285(2) 0.58713(14) 0.0215(6) Uani 1 1 d . . .
H51 H 0.4443 0.5067 0.5574 0.026 Uiso 1 1 calc R . .
C52 C 0.2796(3) 0.4762(2) 0.60642(14) 0.0251(6) Uani 1 1 d . . .
H52 H 0.2795 0.4191 0.5903 0.030 Uiso 1 1 calc R . .
C53 C 0.1798(3) 0.5092(2) 0.64984(14) 0.0244(6) Uani 1 1 d . . .
H53 H 0.1135 0.4738 0.6632 0.029 Uiso 1 1 calc R . .
C54 C 0.1798(3) 0.5942(2) 0.67281(14) 0.0212(6) Uani 1 1 d . . .
H54 H 0.1121 0.6171 0.7009 0.025 Uiso 1 1 calc R . .
C55 C 0.2801(3) 0.64629(19) 0.65439(13) 0.0177(6) Uani 1 1 d . . .
H55 H 0.2788 0.7035 0.6706 0.021 Uiso 1 1 calc R . .
C56 C 0.5147(3) 0.71384(18) 0.50268(13) 0.0176(6) Uani 1 1 d . . .
C57 C 0.6147(3) 0.75935(19) 0.47179(13) 0.0203(6) Uani 1 1 d . . .
H57 H 0.6855 0.7675 0.4971 0.024 Uiso 1 1 calc R . .
C58 C 0.6097(3) 0.79262(19) 0.40375(13) 0.0234(6) Uani 1 1 d . . .
H58 H 0.6781 0.8213 0.3837 0.028 Uiso 1 1 calc R . .
C59 C 0.5040(3) 0.7833(2) 0.36587(14) 0.0283(7) Uani 1 1 d . . .
H59 H 0.5007 0.8061 0.3204 0.034 Uiso 1 1 calc R . .
C60 C 0.4031(3) 0.7401(2) 0.39558(14) 0.0292(7) Uani 1 1 d . . .
H60 H 0.3309 0.7351 0.3702 0.035 Uiso 1 1 calc R . .
C61 C 0.4086(3) 0.7036(2) 0.46403(14) 0.0236(6) Uani 1 1 d . . .
H61 H 0.3417 0.6727 0.4834 0.028 Uiso 1 1 calc R . .
C62 C 0.6561(3) 0.57597(19) 0.60287(12) 0.0163(5) Uani 1 1 d . . .
C63 C 0.7673(3) 0.5682(2) 0.56122(14) 0.0251(7) Uani 1 1 d . . .
H63 H 0.7741 0.6145 0.5252 0.030 Uiso 1 1 calc R . .
C64 C 0.8679(3) 0.4915(2) 0.57339(15) 0.0338(8) Uani 1 1 d . . .
H64 H 0.9414 0.4872 0.5452 0.041 Uiso 1 1 calc R . .
C65 C 0.8612(3) 0.4217(2) 0.62636(14) 0.0258(7) Uani 1 1 d . . .
H65 H 0.9293 0.3709 0.6340 0.031 Uiso 1 1 calc R . .
C66 C 0.7514(3) 0.42839(19) 0.66799(14) 0.0199(6) Uani 1 1 d . . .
H66 H 0.7454 0.3818 0.7039 0.024 Uiso 1 1 calc R . .
C67 C 0.6502(3) 0.50459(19) 0.65636(13) 0.0179(6) Uani 1 1 d . . .
H67 H 0.5769 0.5083 0.6847 0.021 Uiso 1 1 calc R . .
P1 P 0.72884(7) 0.81696(5) 0.66829(3) 0.01534(14) Uani 1 1 d . . .
P2 P 0.52206(7) 0.67858(5) 0.59440(3) 0.01412(14) Uani 1 1 d . . .
P3 P 0.45489(6) 0.64999(5) 0.87199(3) 0.01294(14) Uani 1 1 d . . .
Ru1 Ru 0.50765(2) 0.811001(15) 0.650329(10) 0.01263(6) Uani 1 1 d . . .
C68 C 0.1809(3) 0.2298(2) 0.76897(15) 0.0256(7) Uani 1 1 d . . .
F1 F 0.29127(18) 0.20974(15) 0.80549(11) 0.0444(5) Uani 1 1 d . . .
F2 F 0.1660(2) 0.15124(13) 0.74399(9) 0.0371(5) Uani 1 1 d . . .
F3 F 0.2020(2) 0.29369(13) 0.71709(10) 0.0451(6) Uani 1 1 d . . .
S1 S 0.03798(7) 0.27402(5) 0.81828(3) 0.02327(16) Uani 1 1 d . . .
O1 O 0.0335(2) 0.19982(14) 0.87310(10) 0.0294(5) Uani 1 1 d . . .
O2 O 0.0725(3) 0.35909(15) 0.83714(11) 0.0412(6) Uani 1 1 d . . .
O3 O -0.0681(2) 0.28649(19) 0.77143(12) 0.0457(7) Uani 1 1 d . . .
C69 C 0.1762(4) 0.9294(2) 0.05237(19) 0.0410(9) Uani 1 1 d . . .
H69A H 0.1211 0.9054 0.0883 0.049 Uiso 1 1 calc R . .
H69B H 0.1420 0.9178 0.0103 0.049 Uiso 1 1 calc R . .
Cl1 Cl 0.33843(10) 0.86865(6) 0.06283(4) 0.0438(2) Uani 1 1 d . . .
Cl2 Cl 0.16708(12) 1.05135(6) 0.05229(5) 0.0564(3) Uani 1 1 d . . .
H6 H 0.541(3) 0.6649(19) 0.7390(13) 0.011(7) Uiso 1 1 d . . .

loop_
_atom_site_aniso_label
_atom_site_aniso_U_11
_atom_site_aniso_U_22
_atom_site_aniso_U_33
_atom_site_aniso_U_23
_atom_site_aniso_U_13
_atom_site_aniso_U_12
C1 0.0192(14) 0.0188(14) 0.0178(13) 0.0014(11) -0.0086(11) 0.0021(11)
C2 0.0193(13) 0.0179(14) 0.0185(13) -0.0002(11) -0.0025(11) 0.0032(11)
C3 0.0254(15) 0.0170(14) 0.0148(13) 0.0006(10) -0.0038(11) 0.0033(11)
C4 0.0250(15) 0.0143(13) 0.0206(14) 0.0020(11) -0.0016(11) -0.0007(11)
C5 0.0300(15) 0.0146(13) 0.0104(12) 0.0036(10) -0.0027(11) 0.0010(11)
C6 0.0144(12) 0.0134(13) 0.0116(11) 0.0016(9) -0.0013(9) -0.0014(10)
C7 0.0168(13) 0.0145(13) 0.0133(12) -0.0001(10) -0.0038(10) -0.0026(10)
C8 0.0219(14) 0.0146(13) 0.0122(12) 0.0023(10) 0.0018(10) -0.0020(11)
C9 0.0214(14) 0.0232(15) 0.0153(13) 0.0052(11) 0.0013(11) 0.0019(12)
C10 0.0281(16) 0.0313(18) 0.0269(16) 0.0067(13) 0.0049(13) 0.0106(14)
C11 0.051(2) 0.0205(16) 0.0290(17) 0.0011(13) 0.0103(16) 0.0136(15)
C12 0.056(2) 0.0170(15) 0.0227(15) -0.0031(12) 0.0018(15) -0.0039(15)
C13 0.0326(16) 0.0178(14) 0.0157(13) 0.0021(11) 0.0015(12) -0.0040(12)
C14 0.0106(12) 0.0193(13) 0.0117(12) 0.0007(10) -0.0007(9) -0.0025(10)
C15 0.0188(13) 0.0158(13) 0.0165(13) 0.0004(10) -0.0026(10) -0.0046(11)
C16 0.0162(13) 0.0234(15) 0.0151(12) -0.0035(11) -0.0007(10) 0.0003(11)
C17 0.0132(12) 0.0295(16) 0.0138(12) -0.0006(11) -0.0001(10) -0.0026(11)
C18 0.0188(14) 0.0210(14) 0.0193(13) 0.0028(11) -0.0025(11) -0.0064(11)
C19 0.0174(13) 0.0174(13) 0.0156(12) -0.0011(10) -0.0021(10) -0.0003(11)
C20 0.0164(13) 0.0134(13) 0.0150(12) 0.0002(10) -0.0036(10) 0.0014(10)
C21 0.0191(13) 0.0198(14) 0.0139(12) 0.0021(10) 0.0009(10) -0.0031(11)
C22 0.0275(15) 0.0219(15) 0.0135(12) -0.0030(11) -0.0037(11) -0.0001(12)
C23 0.0236(15) 0.0226(15) 0.0195(13) -0.0053(11) -0.0076(11) -0.0021(12)
C24 0.0171(13) 0.0233(15) 0.0233(14) -0.0060(11) -0.0008(11) -0.0033(11)
C25 0.0178(13) 0.0224(14) 0.0154(12) -0.0032(11) 0.0018(10) -0.0029(11)
C26 0.0188(13) 0.0123(12) 0.0118(12) 0.0002(9) 0.0025(10) -0.0017(10)
C27 0.0186(13) 0.0199(14) 0.0158(13) 0.0004(10) 0.0004(10) -0.0050(11)
C28 0.0236(15) 0.0196(14) 0.0219(14) 0.0001(11) 0.0036(12) 0.0042(12)
C29 0.0389(18) 0.0122(13) 0.0251(15) -0.0045(11) 0.0098(13) -0.0045(12)
C30 0.0342(17) 0.0247(15) 0.0150(13) -0.0044(11) 0.0020(12) -0.0127(13)
C31 0.0209(14) 0.0211(14) 0.0145(12) 0.0020(10) -0.0010(11) -0.0052(11)
C32 0.0233(14) 0.0182(14) 0.0175(13) 0.0006(11) -0.0072(11) -0.0072(11)
C33 0.0292(16) 0.0269(16) 0.0231(15) -0.0054(12) -0.0055(12) -0.0069(13)
C34 0.045(2) 0.0350(19) 0.0298(17) -0.0146(14) -0.0114(15) 0.0006(16)
C35 0.062(2) 0.0226(17) 0.0359(19) -0.0067(14) -0.0249(18) -0.0056(16)
C36 0.048(2) 0.0296(18) 0.0338(18) 0.0063(14) -0.0162(16) -0.0185(16)
C37 0.0319(17) 0.0263(16) 0.0234(15) 0.0002(12) -0.0050(13) -0.0118(13)
C38 0.0156(12) 0.0212(14) 0.0117(12) -0.0002(10) 0.0009(10) -0.0038(11)
C39 0.0159(13) 0.0220(14) 0.0148(12) -0.0007(10) -0.0001(10) -0.0040(11)
C40 0.0193(13) 0.0173(14) 0.0179(13) 0.0011(11) 0.0010(11) -0.0025(11)
C41 0.0177(13) 0.0245(15) 0.0151(13) 0.0018(11) -0.0036(10) -0.0005(11)
C42 0.0155(13) 0.0291(16) 0.0148(13) -0.0037(11) -0.0034(10) -0.0036(12)
C43 0.0186(13) 0.0195(14) 0.0176(13) -0.0019(11) -0.0005(10) -0.0058(11)
C44 0.0180(13) 0.0235(15) 0.0138(12) 0.0002(11) -0.0002(10) -0.0049(11)
C45 0.0254(15) 0.0282(16) 0.0194(14) 0.0045(12) 0.0003(12) -0.0009(13)
C46 0.0278(17) 0.044(2) 0.0283(17) 0.0006(15) 0.0063(14) 0.0042(15)
C47 0.0335(18) 0.050(2) 0.0203(15) 0.0025(14) 0.0098(13) -0.0031(16)
C48 0.0331(17) 0.0361(18) 0.0211(15) 0.0082(13) 0.0029(13) -0.0080(14)
C49 0.0223(14) 0.0233(15) 0.0215(14) 0.0027(11) -0.0009(11) -0.0023(12)
C50 0.0180(13) 0.0177(13) 0.0126(12) 0.0000(10) -0.0019(10) -0.0053(11)
C51 0.0233(14) 0.0216(15) 0.0198(14) -0.0048(11) 0.0001(11) -0.0020(12)
C52 0.0317(16) 0.0202(15) 0.0261(15) -0.0049(12) -0.0083(13) -0.0092(13)
C53 0.0196(14) 0.0283(16) 0.0253(15) 0.0054(12) -0.0051(12) -0.0103(12)
C54 0.0165(13) 0.0285(16) 0.0177(13) 0.0003(11) -0.0007(11) -0.0035(12)
C55 0.0197(13) 0.0181(14) 0.0147(12) -0.0010(10) -0.0037(10) -0.0013(11)
C56 0.0235(14) 0.0150(13) 0.0137(12) -0.0038(10) 0.0002(10) -0.0001(11)
C57 0.0243(15) 0.0183(14) 0.0180(13) -0.0031(11) 0.0008(11) -0.0022(12)
C58 0.0342(16) 0.0170(14) 0.0178(13) -0.0006(11) 0.0045(12) -0.0030(12)
C59 0.0470(19) 0.0227(16) 0.0139(13) 0.0008(11) -0.0032(13) -0.0041(14)
C60 0.0415(19) 0.0292(17) 0.0179(14) -0.0017(12) -0.0127(13) -0.0078(14)
C61 0.0288(16) 0.0234(15) 0.0189(14) -0.0012(11) -0.0023(12) -0.0059(12)
C62 0.0180(13) 0.0175(13) 0.0138(12) -0.0033(10) -0.0022(10) -0.0023(11)
C63 0.0239(15) 0.0312(17) 0.0168(13) 0.0029(12) 0.0035(11) 0.0002(13)
C64 0.0231(16) 0.046(2) 0.0246(15) 0.0024(14) 0.0086(13) 0.0089(15)
C65 0.0217(15) 0.0279(16) 0.0250(15) -0.0041(12) -0.0037(12) 0.0053(12)
C66 0.0233(14) 0.0180(14) 0.0189(13) -0.0026(11) -0.0031(11) -0.0040(11)
C67 0.0182(13) 0.0189(14) 0.0173(13) -0.0049(11) 0.0029(10) -0.0036(11)
P1 0.0170(3) 0.0159(3) 0.0129(3) 0.0006(3) -0.0012(3) -0.0038(3)
P2 0.0162(3) 0.0146(3) 0.0113(3) -0.0013(2) -0.0002(2) -0.0022(3)
P3 0.0138(3) 0.0132(3) 0.0113(3) -0.0004(2) -0.0009(2) -0.0014(3)
Ru1 0.01518(11) 0.01227(11) 0.00973(10) 0.00009(7) -0.00114(7) -0.00114(8)
C68 0.0310(17) 0.0197(15) 0.0256(15) -0.0018(12) 0.0068(13) -0.0049(13)
F1 0.0225(10) 0.0488(13) 0.0614(14) -0.0081(11) -0.0009(9) -0.0033(9)
F2 0.0534(12) 0.0270(10) 0.0326(10) -0.0123(8) 0.0120(9) -0.0065(9)
F3 0.0657(14) 0.0306(11) 0.0370(11) 0.0020(9) 0.0255(10) -0.0117(10)
S1 0.0256(4) 0.0203(4) 0.0201(3) 0.0004(3) 0.0018(3) 0.0046(3)
O1 0.0364(12) 0.0223(11) 0.0250(11) 0.0027(9) 0.0104(9) 0.0017(9)
O2 0.0660(17) 0.0211(12) 0.0349(13) -0.0068(10) 0.0102(12) -0.0020(11)
O3 0.0299(13) 0.0610(18) 0.0391(14) 0.0061(12) -0.0126(11) 0.0058(12)
C69 0.052(2) 0.0260(18) 0.044(2) -0.0008(15) -0.0005(18) -0.0090(16)
Cl1 0.0587(6) 0.0387(5) 0.0340(4) -0.0146(4) -0.0082(4) 0.0010(4)
Cl2 0.0885(8) 0.0231(4) 0.0559(6) -0.0056(4) 0.0035(6) -0.0046(5)

loop_
_atom_type_symbol
_atom_type_description
_atom_type_scat_dispersion_real
_atom_type_scat_dispersion_imag
_atom_type_scat_source
C C 0.0033 0.0016 'International Tables Vol C Tables 4.2.6.8 and 6.1.1.4'
H H 0.0000 0.0000 'International Tables Vol C Tables 4.2.6.8 and 6.1.1.4'
O O 0.0106 0.0060 'International Tables Vol C Tables 4.2.6.8 and 6.1.1.4'
F F 0.0171 0.0103 'International Tables Vol C Tables 4.2.6.8 and 6.1.1.4'
P P 0.1023 0.0942 'International Tables Vol C Tables 4.2.6.8 and 6.1.1.4'
S S 0.1246 0.1234 'International Tables Vol C Tables 4.2.6.8 and 6.1.1.4'
Ru Ru -1.2594 0.8363 'International Tables Vol C Tables 4.2.6.8 and 6.1.1.4'
Cl Cl 0.1484 0.1585 'International Tables Vol C Tables 4.2.6.8 and 6.1.1.4'

loop_
_geom_angle_atom_site_label_1
_geom_angle_atom_site_label_2
_geom_angle_atom_site_label_3
_geom_angle
_geom_angle_site_symmetry_1
_geom_angle_site_symmetry_3
_geom_angle_publ_flag
C7 C6 Ru1 133.59(19) . . ?
C7 C6 H6 116.5(16) . . ?
Ru1 C6 H6 109.9(16) . . ?
C6 C7 C8 128.2(2) . . ?
C6 C7 P3 120.63(19) . . ?
C8 C7 P3 110.96(17) . . ?
C13 C8 C9 118.5(2) . . ?
C13 C8 C7 120.8(2) . . ?
C9 C8 C7 120.4(3) . . ?
C10 C9 C8 120.5(3) . . ?
C10 C9 H9 119.8 . . ?
C8 C9 H9 119.8 . . ?
C11 C10 C9 120.6(3) . . ?
C11 C10 H10 119.7 . . ?
C9 C10 H10 119.7 . . ?
C12 C11 C10 119.6(3) . . ?
C12 C11 H11 120.2 . . ?
C10 C11 H11 120.2 . . ?
C11 C12 C13 120.6(3) . . ?
C11 C12 H12 119.7 . . ?
C13 C12 H12 119.7 . . ?
C12 C13 C8 120.2(3) . . ?
C12 C13 H13 119.9 . . ?
C8 C13 H13 119.9 . . ?
C3 C2 C1 108.4(2) . . ?
C3 C2 Ru1 71.74(15) . . ?
C1 C2 Ru1 71.22(15) . . ?
C3 C2 H2 125.8 . . ?
C1 C2 H2 125.8 . . ?
Ru1 C2 H2 125.8 . . ?
C2 C1 C5 108.5(3) . . ?
C2 C1 Ru1 72.00(15) . . ?
C5 C1 Ru1 72.04(15) . . ?
C2 C1 H1 125.7 . . ?
C5 C1 H1 125.7 . . ?
Ru1 C1 H1 125.7 . . ?
C4 C5 C1 106.9(2) . . ?
C4 C5 Ru1 71.12(14) . . ?
C1 C5 Ru1 70.89(14) . . ?
C4 C5 H5 126.5 . . ?
C1 C5 H5 126.5 . . ?
Ru1 C5 H5 126.5 . . ?
C3 C4 C5 108.8(3) . . ?
C3 C4 Ru1 71.85(15) . . ?
C5 C4 Ru1 72.04(15) . . ?
C3 C4 H4 125.5 . . ?
C5 C4 H4 125.5 . . ?
Ru1 C4 H4 125.5 . . ?
C2 C3 C4 107.5(2) . . ?
C2 C3 Ru1 71.61(15) . . ?
C4 C3 Ru1 71.18(15) . . ?
C2 C3 H3 126.2 . . ?
C4 C3 H3 126.2 . . ?
Ru1 C3 H3 126.2 . . ?
C19 C14 C15 118.8(2) . . ?
C19 C14 P3 120.08(19) . . ?
C15 C14 P3 120.6(2) . . ?
C16 C15 C14 119.9(3) . . ?
C16 C15 H15 120.1 . . ?
C14 C15 H15 120.1 . . ?
C17 C16 C15 120.6(2) . . ?
C17 C16 H16 119.7 . . ?
C15 C16 H16 119.7 . . ?
C18 C17 C16 119.9(2) . . ?
C18 C17 H17 120.0 . . ?
C16 C17 H17 120.0 . . ?
C17 C18 C19 119.9(3) . . ?
C17 C18 H18 120.1 . . ?
C19 C18 H18 120.1 . . ?
C18 C19 C14 120.9(2) . . ?
C18 C19 H19 119.6 . . ?
C14 C19 H19 119.6 . . ?
C21 C20 C25 118.9(3) . . ?
C21 C20 P3 122.3(2) . . ?
C25 C20 P3 118.59(19) . . ?
C22 C21 C20 120.4(3) . . ?
C22 C21 H21 119.8 . . ?
C20 C21 H21 119.8 . . ?
C23 C22 C21 120.4(2) . . ?
C23 C22 H22 119.8 . . ?
C21 C22 H22 119.8 . . ?
C22 C23 C24 119.6(3) . . ?
C22 C23 H23 120.2 . . ?
C24 C23 H23 120.2 . . ?
C25 C24 C23 120.4(3) . . ?
C25 C24 H24 119.8 . . ?
C23 C24 H24 119.8 . . ?
C24 C25 C20 120.2(2) . . ?
C24 C25 H25 119.9 . . ?
C20 C25 H25 119.9 . . ?
C27 C26 C31 120.4(2) . . ?
C27 C26 P3 121.4(2) . . ?
C31 C26 P3 118.02(19) . . ?
C28 C27 C26 119.6(3) . . ?
C28 C27 H27 120.2 . . ?
C26 C27 H27 120.2 . . ?
C29 C28 C27 120.0(3) . . ?
C29 C28 H28 120.0 . . ?
C27 C28 H28 120.0 . . ?
C28 C29 C30 120.7(3) . . ?
C28 C29 H29 119.6 . . ?
C30 C29 H29 119.6 . . ?
C29 C30 C31 119.4(3) . . ?
C29 C30 H30 120.3 . . ?
C31 C30 H30 120.3 . . ?
C30 C31 C26 119.9(3) . . ?
C30 C31 H31 120.0 . . ?
C26 C31 H31 120.0 . . ?
C33 C32 C37 118.0(3) . . ?
C33 C32 P1 118.0(2) . . ?
C37 C32 P1 123.8(2) . . ?
C34 C33 C32 121.4(3) . . ?
C34 C33 H33 119.3 . . ?
C32 C33 H33 119.3 . . ?
C33 C34 C35 120.3(3) . . ?
C33 C34 H34 119.9 . . ?
C35 C34 H34 119.9 . . ?
C36 C35 C34 119.2(3) . . ?
C36 C35 H35 120.4 . . ?
C34 C35 H35 120.4 . . ?
C35 C36 C37 120.6(3) . . ?
C35 C36 H36 119.7 . . ?
C37 C36 H36 119.7 . . ?
C36 C37 C32 120.4(3) . . ?
C36 C37 H37 119.8 . . ?
C32 C37 H37 119.8 . . ?
C43 C38 C39 118.1(2) . . ?
C43 C38 P1 123.4(2) . . ?
C39 C38 P1 118.5(2) . . ?
C40 C39 C38 121.4(3) . . ?
C40 C39 H39 119.3 . . ?
C38 C39 H39 119.3 . . ?
C41 C40 C39 120.1(3) . . ?
C41 C40 H40 120.0 . . ?
C39 C40 H40 120.0 . . ?
C40 C41 C42 119.6(2) . . ?
C40 C41 H41 120.2 . . ?
C42 C41 H41 120.2 . . ?
C41 C42 C43 120.2(3) . . ?
C41 C42 H42 119.9 . . ?
C43 C42 H42 119.9 . . ?
C38 C43 C42 120.7(3) . . ?
C38 C43 H43 119.6 . . ?
C42 C43 H43 119.6 . . ?
C45 C44 C49 118.4(2) . . ?
C45 C44 P1 122.0(2) . . ?
C49 C44 P1 119.6(2) . . ?
C44 C45 C46 120.6(3) . . ?
C44 C45 H45 119.7 . . ?
C46 C45 H45 119.7 . . ?
C47 C46 C45 120.2(3) . . ?
C47 C46 H46 119.9 . . ?
C45 C46 H46 119.9 . . ?
C48 C47 C46 119.9(3) . . ?
C48 C47 H47 120.0 . . ?
C46 C47 H47 120.0 . . ?
C47 C48 C49 120.0(3) . . ?
C47 C48 H48 120.0 . . ?
C49 C48 H48 120.0 . . ?
C48 C49 C44 120.9(3) . . ?
C48 C49 H49 119.5 . . ?
C44 C49 H49 119.5 . . ?
C55 C50 C51 117.6(2) . . ?
C55 C50 P2 120.6(2) . . ?
C51 C50 P2 121.65(19) . . ?
C52 C51 C50 120.8(3) . . ?
C52 C51 H51 119.6 . . ?
C50 C51 H51 119.6 . . ?
C51 C52 C53 120.1(3) . . ?
C51 C52 H52 119.9 . . ?
C53 C52 H52 119.9 . . ?
C54 C53 C52 119.5(3) . . ?
C54 C53 H53 120.2 . . ?
C52 C53 H53 120.2 . . ?
C53 C54 C55 120.6(3) . . ?
C53 C54 H54 119.7 . . ?
C55 C54 H54 119.7 . . ?
C54 C55 C50 121.2(3) . . ?
C54 C55 H55 119.4 . . ?
C50 C55 H55 119.4 . . ?
C61 C56 C57 118.7(2) . . ?
C61 C56 P2 122.7(2) . . ?
C57 C56 P2 118.4(2) . . ?
C58 C57 C56 120.8(3) . . ?
C58 C57 H57 119.6 . . ?
C56 C57 H57 119.6 . . ?
C59 C58 C57 120.4(3) . . ?
C59 C58 H58 119.8 . . ?
C57 C58 H58 119.8 . . ?
C60 C59 C58 119.8(3) . . ?
C60 C59 H59 120.1 . . ?
C58 C59 H59 120.1 . . ?
C59 C60 C61 120.5(3) . . ?
C59 C60 H60 119.7 . . ?
C61 C60 H60 119.7 . . ?
C56 C61 C60 119.8(3) . . ?
C56 C61 H61 120.1 . . ?
C60 C61 H61 120.1 . . ?
C63 C62 C67 117.9(2) . . ?
C63 C62 P2 123.6(2) . . ?
C67 C62 P2 118.43(19) . . ?
C64 C63 C62 120.2(3) . . ?
C64 C63 H63 119.9 . . ?
C62 C63 H63 119.9 . . ?
C65 C64 C63 121.4(3) . . ?
C65 C64 H64 119.3 . . ?
C63 C64 H64 119.3 . . ?
C64 C65 C66 119.0(3) . . ?
C64 C65 H65 120.5 . . ?
C66 C65 H65 120.5 . . ?
C65 C66 C67 120.1(3) . . ?
C65 C66 H66 119.9 . . ?
C67 C66 H66 119.9 . . ?
C66 C67 C62 121.4(2) . . ?
C66 C67 H67 119.3 . . ?
C62 C67 H67 119.3 . . ?
C32 P1 C44 100.74(13) . . ?
C32 P1 C38 99.87(13) . . ?
C44 P1 C38 102.64(12) . . ?
C32 P1 Ru1 113.09(9) . . ?
C44 P1 Ru1 115.10(9) . . ?
C38 P1 Ru1 122.30(9) . . ?
C50 P2 C56 103.79(13) . . ?
C50 P2 C62 97.88(12) . . ?
C56 P2 C62 102.60(11) . . ?
C50 P2 Ru1 113.46(8) . . ?
C56 P2 Ru1 110.37(9) . . ?
C62 P2 Ru1 126.07(9) . . ?
C7 P3 C20 108.80(13) . . ?
C7 P3 C26 110.84(12) . . ?
C20 P3 C26 111.03(12) . . ?
C7 P3 C14 115.46(11) . . ?
C20 P3 C14 104.76(12) . . ?
C26 P3 C14 105.78(12) . . ?
C6 Ru1 C1 125.01(10) . . ?
C6 Ru1 C4 136.17(10) . . ?
C1 Ru1 C4 61.43(11) . . ?
C6 Ru1 C2 97.95(10) . . ?
C1 Ru1 C2 36.77(9) . . ?
C4 Ru1 C2 61.29(10) . . ?
C6 Ru1 C3 103.00(10) . . ?
C1 Ru1 C3 61.48(10) . . ?
C4 Ru1 C3 36.97(9) . . ?
C2 Ru1 C3 36.64(10) . . ?
C6 Ru1 C5 159.59(10) . . ?
C1 Ru1 C5 37.08(10) . . ?
C4 Ru1 C5 36.85(10) . . ?
C2 Ru1 C5 61.66(10) . . ?
C3 Ru1 C5 61.82(9) . . ?
C6 Ru1 P1 90.75(7) . . ?
C1 Ru1 P1 143.69(8) . . ?
C4 Ru1 P1 89.33(8) . . ?
C2 Ru1 P1 145.13(8) . . ?
C3 Ru1 P1 108.49(8) . . ?
C5 Ru1 P1 106.63(8) . . ?
C6 Ru1 P2 90.06(8) . . ?
C1 Ru1 P2 85.65(8) . . ?
C4 Ru1 P2 132.62(7) . . ?
C2 Ru1 P2 111.68(8) . . ?
C3 Ru1 P2 146.48(8) . . ?
C5 Ru1 P2 96.51(7) . . ?
P1 Ru1 P2 101.96(3) . . ?
F2 C68 F3 107.4(2) . . ?
F2 C68 F1 107.1(2) . . ?
F3 C68 F1 107.1(3) . . ?
F2 C68 S1 112.3(2) . . ?
F3 C68 S1 110.9(2) . . ?
F1 C68 S1 111.8(2) . . ?
O3 S1 O2 115.72(16) . . ?
O3 S1 O1 114.76(15) . . ?
O2 S1 O1 114.63(14) . . ?
O3 S1 C68 102.68(15) . . ?
O2 S1 C68 102.74(14) . . ?
O1 S1 C68 103.81(12) . . ?
Cl1 C69 Cl2 112.4(2) . . ?
Cl1 C69 H69A 109.1 . . ?
Cl2 C69 H69A 109.1 . . ?
Cl1 C69 H69B 109.1 . . ?
Cl2 C69 H69B 109.1 . . ?
H69A C69 H69B 107.9 . . ?

loop_
_geom_bond_atom_site_label_1
_geom_bond_atom_site_label_2
_geom_bond_distance
_geom_bond_site_symmetry_2
_geom_bond_publ_flag
C6 C7 1.357(3) . ?
C6 Ru1 2.090(2) . ?
C6 H6 0.94(3) . ?
C7 C8 1.505(3) . ?
C7 P3 1.798(3) . ?
C8 C13 1.397(4) . ?
C8 C9 1.400(4) . ?
C9 C10 1.389(4) . ?
C9 H9 0.9300 . ?
C10 C11 1.379(5) . ?
C10 H10 0.9300 . ?
C11 C12 1.379(5) . ?
C11 H11 0.9300 . ?
C12 C13 1.395(4) . ?
C12 H12 0.9300 . ?
C13 H13 0.9300 . ?
C2 C3 1.416(4) . ?
C2 C1 1.418(4) . ?
C2 Ru1 2.252(3) . ?
C2 H2 0.9800 . ?
C1 C5 1.430(4) . ?
C1 Ru1 2.242(3) . ?
C1 H1 0.9800 . ?
C5 C4 1.423(4) . ?
C5 Ru1 2.257(2) . ?
C5 H5 0.9800 . ?
C4 C3 1.426(4) . ?
C4 Ru1 2.245(3) . ?
C4 H4 0.9800 . ?
C3 Ru1 2.254(3) . ?
C3 H3 0.9800 . ?
C14 C19 1.394(4) . ?
C14 C15 1.404(4) . ?
C14 P3 1.825(2) . ?
C15 C16 1.393(3) . ?
C15 H15 0.9300 . ?
C16 C17 1.386(4) . ?
C16 H16 0.9300 . ?
C17 C18 1.384(4) . ?
C17 H17 0.9300 . ?
C18 C19 1.394(4) . ?
C18 H18 0.9300 . ?
C19 H19 0.9300 . ?
C20 C21 1.397(3) . ?
C20 C25 1.405(4) . ?
C20 P3 1.808(3) . ?
C21 C22 1.386(4) . ?
C21 H21 0.9300 . ?
C22 C23 1.386(4) . ?
C22 H22 0.9300 . ?
C23 C24 1.393(4) . ?
C23 H23 0.9300 . ?
C24 C25 1.383(4) . ?
C24 H24 0.9300 . ?
C25 H25 0.9300 . ?
C26 C27 1.391(4) . ?
C26 C31 1.395(4) . ?
C26 P3 1.809(3) . ?
C27 C28 1.389(4) . ?
C27 H27 0.9300 . ?
C28 C29 1.387(4) . ?
C28 H28 0.9300 . ?
C29 C30 1.391(4) . ?
C29 H29 0.9300 . ?
C30 C31 1.390(4) . ?
C30 H30 0.9300 . ?
C31 H31 0.9300 . ?
C32 C33 1.390(4) . ?
C32 C37 1.403(4) . ?
C32 P1 1.844(3) . ?
C33 C34 1.386(4) . ?
C33 H33 0.9300 . ?
C34 C35 1.386(5) . ?
C34 H34 0.9300 . ?
C35 C36 1.385(5) . ?
C35 H35 0.9300 . ?
C36 C37 1.392(4) . ?
C36 H36 0.9300 . ?
C37 H37 0.9300 . ?
C38 C43 1.397(4) . ?
C38 C39 1.398(4) . ?
C38 P1 1.849(3) . ?
C39 C40 1.394(3) . ?
C39 H39 0.9300 . ?
C40 C41 1.382(4) . ?
C40 H40 0.9300 . ?
C41 C42 1.396(4) . ?
C41 H41 0.9300 . ?
C42 C43 1.399(4) . ?
C42 H42 0.9300 . ?
C43 H43 0.9300 . ?
C44 C45 1.391(4) . ?
C44 C49 1.404(4) . ?
C44 P1 1.846(3) . ?
C45 C46 1.396(4) . ?
C45 H45 0.9300 . ?
C46 C47 1.387(4) . ?
C46 H46 0.9300 . ?
C47 C48 1.384(4) . ?
C47 H47 0.9300 . ?
C48 C49 1.389(4) . ?
C48 H48 0.9300 . ?
C49 H49 0.9300 . ?
C50 C55 1.393(3) . ?
C50 C51 1.410(4) . ?
C50 P2 1.835(3) . ?
C51 C52 1.387(4) . ?
C51 H51 0.9300 . ?
C52 C53 1.393(4) . ?
C52 H52 0.9300 . ?
C53 C54 1.375(4) . ?
C53 H53 0.9300 . ?
C54 C55 1.389(4) . ?
C54 H54 0.9300 . ?
C55 H55 0.9300 . ?
C56 C61 1.395(4) . ?
C56 C57 1.398(4) . ?
C56 P2 1.848(3) . ?
C57 C58 1.389(4) . ?
C57 H57 0.9300 . ?
C58 C59 1.378(4) . ?
C58 H58 0.9300 . ?
C59 C60 1.379(5) . ?
C59 H59 0.9300 . ?
C60 C61 1.408(4) . ?
C60 H60 0.9300 . ?
C61 H61 0.9300 . ?
C62 C63 1.395(4) . ?
C62 C67 1.399(4) . ?
C62 P2 1.849(3) . ?
C63 C64 1.391(4) . ?
C63 H63 0.9300 . ?
C64 C65 1.379(4) . ?
C64 H64 0.9300 . ?
C65 C66 1.383(4) . ?
C65 H65 0.9300 . ?
C66 C67 1.389(4) . ?
C66 H66 0.9300 . ?
C67 H67 0.9300 . ?
P1 Ru1 2.3271(8) . ?
P2 Ru1 2.3354(8) . ?
C68 F2 1.337(3) . ?
C68 F3 1.340(3) . ?
C68 F1 1.338(4) . ?
C68 S1 1.824(3) . ?
S1 O3 1.433(2) . ?
S1 O2 1.439(3) . ?
S1 O1 1.442(2) . ?
C69 Cl1 1.757(4) . ?
C69 Cl2 1.757(3) . ?
C69 H69A 0.9700 . ?
C69 H69B 0.9700 . ?

loop_
_geom_torsion_atom_site_label_1
_geom_torsion_atom_site_label_2
_geom_torsion_atom_site_label_3
_geom_torsion_atom_site_label_4
_geom_torsion
_geom_torsion_site_symmetry_1
_geom_torsion_site_symmetry_2
_geom_torsion_site_symmetry_3
_geom_torsion_site_symmetry_4
_geom_torsion_publ_flag
Ru1 C6 C7 C8 -3.4(5) . . . . ?
Ru1 C6 C7 P3 -178.24(16) . . . . ?
C6 C7 C8 C13 -98.9(3) . . . . ?
P3 C7 C8 C13 76.3(3) . . . . ?
C6 C7 C8 C9 87.7(4) . . . . ?
P3 C7 C8 C9 -97.1(3) . . . . ?
C13 C8 C9 C10 1.1(4) . . . . ?
C7 C8 C9 C10 174.6(2) . . . . ?
C8 C9 C10 C11 -0.9(4) . . . . ?
C9 C10 C11 C12 0.7(4) . . . . ?
C10 C11 C12 C13 -0.7(5) . . . . ?
C11 C12 C13 C8 0.8(4) . . . . ?
C9 C8 C13 C12 -1.0(4) . . . . ?
C7 C8 C13 C12 -174.5(2) . . . . ?
C3 C2 C1 C5 -0.7(3) . . . . ?
Ru1 C2 C1 C5 -63.23(18) . . . . ?
C3 C2 C1 Ru1 62.51(18) . . . . ?
C2 C1 C5 C4 0.8(3) . . . . ?
Ru1 C1 C5 C4 -62.42(17) . . . . ?
C2 C1 C5 Ru1 63.21(18) . . . . ?
C1 C5 C4 C3 -0.6(3) . . . . ?
Ru1 C5 C4 C3 -62.84(18) . . . . ?
C1 C5 C4 Ru1 62.27(17) . . . . ?
C1 C2 C3 C4 0.4(3) . . . . ?
Ru1 C2 C3 C4 62.54(17) . . . . ?
C1 C2 C3 Ru1 -62.18(17) . . . . ?
C5 C4 C3 C2 0.1(3) . . . . ?
Ru1 C4 C3 C2 -62.82(18) . . . . ?
C5 C4 C3 Ru1 62.96(18) . . . . ?
C19 C14 C15 C16 -0.6(4) . . . . ?
P3 C14 C15 C16 -172.6(2) . . . . ?
C14 C15 C16 C17 1.4(4) . . . . ?
C15 C16 C17 C18 -1.3(4) . . . . ?
C16 C17 C18 C19 0.4(4) . . . . ?
C17 C18 C19 C14 0.4(4) . . . . ?
C15 C14 C19 C18 -0.3(4) . . . . ?
P3 C14 C19 C18 171.8(2) . . . . ?
C25 C20 C21 C22 1.4(4) . . . . ?
P3 C20 C21 C22 -174.5(2) . . . . ?
C20 C21 C22 C23 -0.7(4) . . . . ?
C21 C22 C23 C24 -0.5(4) . . . . ?
C22 C23 C24 C25 0.9(4) . . . . ?
C23 C24 C25 C20 -0.2(4) . . . . ?
C21 C20 C25 C24 -0.9(4) . . . . ?
P3 C20 C25 C24 175.1(2) . . . . ?
C31 C26 C27 C28 -0.3(4) . . . . ?
P3 C26 C27 C28 174.9(2) . . . . ?
C26 C27 C28 C29 -0.4(4) . . . . ?
C27 C28 C29 C30 1.0(4) . . . . ?
C28 C29 C30 C31 -1.0(4) . . . . ?
C29 C30 C31 C26 0.2(4) . . . . ?
C27 C26 C31 C30 0.4(4) . . . . ?
P3 C26 C31 C30 -175.0(2) . . . . ?
C37 C32 C33 C34 1.6(4) . . . . ?
P1 C32 C33 C34 176.9(2) . . . . ?
C32 C33 C34 C35 -1.1(5) . . . . ?
C33 C34 C35 C36 0.6(5) . . . . ?
C34 C35 C36 C37 -0.6(5) . . . . ?
C35 C36 C37 C32 1.1(5) . . . . ?
C33 C32 C37 C36 -1.6(4) . . . . ?
P1 C32 C37 C36 -176.6(2) . . . . ?
C43 C38 C39 C40 -0.1(4) . . . . ?
P1 C38 C39 C40 179.99(19) . . . . ?
C38 C39 C40 C41 0.6(4) . . . . ?
C39 C40 C41 C42 -0.8(4) . . . . ?
C40 C41 C42 C43 0.5(4) . . . . ?
C39 C38 C43 C42 -0.3(4) . . . . ?
P1 C38 C43 C42 179.65(19) . . . . ?
C41 C42 C43 C38 0.1(4) . . . . ?
C49 C44 C45 C46 0.0(5) . . . . ?
P1 C44 C45 C46 177.9(3) . . . . ?
C44 C45 C46 C47 0.6(5) . . . . ?
C45 C46 C47 C48 -0.8(6) . . . . ?
C46 C47 C48 C49 0.4(5) . . . . ?
C47 C48 C49 C44 0.3(5) . . . . ?
C45 C44 C49 C48 -0.5(5) . . . . ?
P1 C44 C49 C48 -178.4(3) . . . . ?
C55 C50 C51 C52 -2.5(4) . . . . ?
P2 C50 C51 C52 173.5(2) . . . . ?
C50 C51 C52 C53 1.4(4) . . . . ?
C51 C52 C53 C54 0.7(4) . . . . ?
C52 C53 C54 C55 -1.6(4) . . . . ?
C53 C54 C55 C50 0.3(4) . . . . ?
C51 C50 C55 C54 1.7(4) . . . . ?
P2 C50 C55 C54 -174.4(2) . . . . ?
C61 C56 C57 C58 -0.9(4) . . . . ?
P2 C56 C57 C58 -175.9(2) . . . . ?
C56 C57 C58 C59 1.6(4) . . . . ?
C57 C58 C59 C60 -0.5(4) . . . . ?
C58 C59 C60 C61 -1.4(5) . . . . ?
C57 C56 C61 C60 -1.0(4) . . . . ?
P2 C56 C61 C60 173.8(2) . . . . ?
C59 C60 C61 C56 2.1(4) . . . . ?
C67 C62 C63 C64 -0.1(4) . . . . ?
P2 C62 C63 C64 175.9(3) . . . . ?
C62 C63 C64 C65 -0.1(5) . . . . ?
C63 C64 C65 C66 0.2(5) . . . . ?
C64 C65 C66 C67 -0.1(5) . . . . ?
C65 C66 C67 C62 0.0(4) . . . . ?
C63 C62 C67 C66 0.1(4) . . . . ?
P2 C62 C67 C66 -176.1(2) . . . . ?
C33 C32 P1 C44 166.2(2) . . . . ?
C37 C32 P1 C44 -18.8(3) . . . . ?
C33 C32 P1 C38 -88.8(2) . . . . ?
C37 C32 P1 C38 86.2(3) . . . . ?
C33 C32 P1 Ru1 42.8(2) . . . . ?
C37 C32 P1 Ru1 -142.2(2) . . . . ?
C45 C44 P1 C32 124.3(3) . . . . ?
C49 C44 P1 C32 -57.9(3) . . . . ?
C45 C44 P1 C38 21.5(3) . . . . ?
C49 C44 P1 C38 -160.7(2) . . . . ?
C45 C44 P1 Ru1 -113.7(2) . . . . ?
C49 C44 P1 Ru1 64.1(3) . . . . ?
C43 C38 P1 C32 -12.2(2) . . . . ?
C39 C38 P1 C32 167.7(2) . . . . ?
C43 C38 P1 C44 91.3(2) . . . . ?
C39 C38 P1 C44 -88.8(2) . . . . ?
C43 C38 P1 Ru1 -137.70(19) . . . . ?
C39 C38 P1 Ru1 42.2(2) . . . . ?
C55 C50 P2 C56 -118.8(2) . . . . ?
C51 C50 P2 C56 65.3(2) . . . . ?
C55 C50 P2 C62 136.1(2) . . . . ?
C51 C50 P2 C62 -39.8(2) . . . . ?
C55 C50 P2 Ru1 1.0(2) . . . . ?
C51 C50 P2 Ru1 -174.90(19) . . . . ?
C61 C56 P2 C50 9.5(3) . . . . ?
C57 C56 P2 C50 -175.6(2) . . . . ?
C61 C56 P2 C62 111.0(2) . . . . ?
C57 C56 P2 C62 -74.1(2) . . . . ?
C61 C56 P2 Ru1 -112.4(2) . . . . ?
C57 C56 P2 Ru1 62.5(2) . . . . ?
C63 C62 P2 C50 140.8(3) . . . . ?
C67 C62 P2 C50 -43.2(2) . . . . ?
C63 C62 P2 C56 34.7(3) . . . . ?
C67 C62 P2 C56 -149.3(2) . . . . ?
C63 C62 P2 Ru1 -92.5(2) . . . . ?
C67 C62 P2 Ru1 83.6(2) . . . . ?
C6 C7 P3 C20 102.5(2) . . . . ?
C8 C7 P3 C20 -73.2(2) . . . . ?
C6 C7 P3 C26 -19.9(3) . . . . ?
C8 C7 P3 C26 164.46(19) . . . . ?
C6 C7 P3 C14 -140.1(2) . . . . ?
C8 C7 P3 C14 44.2(2) . . . . ?
C21 C20 P3 C7 131.7(2) . . . . ?
C25 C20 P3 C7 -44.2(2) . . . . ?
C21 C20 P3 C26 -106.0(2) . . . . ?
C25 C20 P3 C26 78.0(2) . . . . ?
C21 C20 P3 C14 7.7(2) . . . . ?
C25 C20 P3 C14 -168.2(2) . . . . ?
C27 C26 P3 C7 120.8(2) . . . . ?
C31 C26 P3 C7 -63.9(2) . . . . ?
C27 C26 P3 C20 -0.3(2) . . . . ?
C31 C26 P3 C20 175.08(19) . . . . ?
C27 C26 P3 C14 -113.4(2) . . . . ?
C31 C26 P3 C14 62.0(2) . . . . ?
C19 C14 P3 C7 131.3(2) . . . . ?
C15 C14 P3 C7 -56.8(3) . . . . ?
C19 C14 P3 C20 -109.1(2) . . . . ?
C15 C14 P3 C20 62.8(2) . . . . ?
C19 C14 P3 C26 8.3(2) . . . . ?
C15 C14 P3 C26 -179.8(2) . . . . ?
C7 C6 Ru1 C1 -64.4(3) . . . . ?
C7 C6 Ru1 C4 19.0(4) . . . . ?
C7 C6 Ru1 C2 -37.3(3) . . . . ?
C7 C6 Ru1 C3 -0.3(3) . . . . ?
C7 C6 Ru1 C5 -40.0(5) . . . . ?
C7 C6 Ru1 P1 108.9(3) . . . . ?
C7 C6 Ru1 P2 -149.2(3) . . . . ?
C2 C1 Ru1 C6 49.1(2) . . . . ?
C5 C1 Ru1 C6 166.16(15) . . . . ?
C2 C1 Ru1 C4 -79.34(18) . . . . ?
C5 C1 Ru1 C4 37.74(15) . . . . ?
C5 C1 Ru1 C2 117.1(2) . . . . ?
C2 C1 Ru1 C3 -37.03(16) . . . . ?
C5 C1 Ru1 C3 80.06(17) . . . . ?
C2 C1 Ru1 C5 -117.1(2) . . . . ?
C2 C1 Ru1 P1 -119.57(16) . . . . ?
C5 C1 Ru1 P1 -2.5(2) . . . . ?
C2 C1 Ru1 P2 136.10(17) . . . . ?
C5 C1 Ru1 P2 -106.81(15) . . . . ?
C3 C4 Ru1 C6 -32.5(2) . . . . ?
C5 C4 Ru1 C6 -150.07(17) . . . . ?
C3 C4 Ru1 C1 79.60(18) . . . . ?
C5 C4 Ru1 C1 -37.98(16) . . . . ?
C3 C4 Ru1 C2 37.48(16) . . . . ?
C5 C4 Ru1 C2 -80.11(18) . . . . ?
C5 C4 Ru1 C3 -117.6(2) . . . . ?
C3 C4 Ru1 C5 117.6(2) . . . . ?
C3 C4 Ru1 P1 -122.88(16) . . . . ?
C5 C4 Ru1 P1 119.53(16) . . . . ?
C3 C4 Ru1 P2 131.40(15) . . . . ?
C5 C4 Ru1 P2 13.8(2) . . . . ?
C3 C2 Ru1 C6 101.11(16) . . . . ?
C1 C2 Ru1 C6 -141.33(18) . . . . ?
C3 C2 Ru1 C1 -117.6(2) . . . . ?
C3 C2 Ru1 C4 -37.82(15) . . . . ?
C1 C2 Ru1 C4 79.74(18) . . . . ?
C1 C2 Ru1 C3 117.6(2) . . . . ?
C3 C2 Ru1 C5 -79.98(17) . . . . ?
C1 C2 Ru1 C5 37.58(17) . . . . ?
C3 C2 Ru1 P1 -1.8(2) . . . . ?
C1 C2 Ru1 P1 115.74(17) . . . . ?
C3 C2 Ru1 P2 -165.63(13) . . . . ?
C1 C2 Ru1 P2 -48.08(18) . . . . ?
C2 C3 Ru1 C6 -85.84(17) . . . . ?
C4 C3 Ru1 C6 157.56(17) . . . . ?
C2 C3 Ru1 C1 37.16(15) . . . . ?
C4 C3 Ru1 C1 -79.44(18) . . . . ?
C2 C3 Ru1 C4 116.6(2) . . . . ?
C4 C3 Ru1 C2 -116.6(2) . . . . ?
C2 C3 Ru1 C5 79.51(17) . . . . ?
C4 C3 Ru1 C5 -37.08(17) . . . . ?
C2 C3 Ru1 P1 178.91(13) . . . . ?
C4 C3 Ru1 P1 62.31(17) . . . . ?
C2 C3 Ru1 P2 24.7(2) . . . . ?
C4 C3 Ru1 P2 -91.9(2) . . . . ?
C4 C5 Ru1 C6 82.1(3) . . . . ?
C1 C5 Ru1 C6 -34.2(4) . . . . ?
C4 C5 Ru1 C1 116.3(2) . . . . ?
C1 C5 Ru1 C4 -116.3(2) . . . . ?
C4 C5 Ru1 C2 79.03(17) . . . . ?
C1 C5 Ru1 C2 -37.27(16) . . . . ?
C4 C5 Ru1 C3 37.21(16) . . . . ?
C1 C5 Ru1 C3 -79.09(17) . . . . ?
C4 C5 Ru1 P1 -65.23(16) . . . . ?
C1 C5 Ru1 P1 178.46(14) . . . . ?
C4 C5 Ru1 P2 -169.81(15) . . . . ?
C1 C5 Ru1 P2 73.88(15) . . . . ?
C32 P1 Ru1 C6 -99.99(12) . . . . ?
C44 P1 Ru1 C6 144.95(12) . . . . ?
C38 P1 Ru1 C6 19.35(12) . . . . ?
C32 P1 Ru1 C1 70.73(16) . . . . ?
C44 P1 Ru1 C1 -44.33(16) . . . . ?
C38 P1 Ru1 C1 -169.92(15) . . . . ?
C32 P1 Ru1 C4 36.17(11) . . . . ?
C44 P1 Ru1 C4 -78.89(12) . . . . ?
C38 P1 Ru1 C4 155.52(12) . . . . ?
C32 P1 Ru1 C2 5.13(16) . . . . ?
C44 P1 Ru1 C2 -109.92(15) . . . . ?
C38 P1 Ru1 C2 124.48(16) . . . . ?
C32 P1 Ru1 C3 3.99(12) . . . . ?
C44 P1 Ru1 C3 -111.07(12) . . . . ?
C38 P1 Ru1 C3 123.34(12) . . . . ?
C32 P1 Ru1 C5 69.17(12) . . . . ?
C44 P1 Ru1 C5 -45.89(12) . . . . ?
C38 P1 Ru1 C5 -171.49(12) . . . . ?
C32 P1 Ru1 P2 169.78(9) . . . . ?
C44 P1 Ru1 P2 54.73(10) . . . . ?
C38 P1 Ru1 P2 -70.87(10) . . . . ?
C50 P2 Ru1 C6 57.25(12) . . . . ?
C56 P2 Ru1 C6 173.25(12) . . . . ?
C62 P2 Ru1 C6 -62.82(13) . . . . ?
C50 P2 Ru1 C1 -67.87(12) . . . . ?
C56 P2 Ru1 C1 48.12(12) . . . . ?
C62 P2 Ru1 C1 172.06(13) . . . . ?
C50 P2 Ru1 C4 -111.67(14) . . . . ?
C56 P2 Ru1 C4 4.33(14) . . . . ?
C62 P2 Ru1 C4 128.27(14) . . . . ?
C50 P2 Ru1 C2 -41.34(12) . . . . ?
C56 P2 Ru1 C2 74.66(12) . . . . ?
C62 P2 Ru1 C2 -161.40(13) . . . . ?
C50 P2 Ru1 C3 -56.89(16) . . . . ?
C56 P2 Ru1 C3 59.10(16) . . . . ?
C62 P2 Ru1 C3 -176.96(16) . . . . ?
C50 P2 Ru1 C5 -103.38(12) . . . . ?
C56 P2 Ru1 C5 12.61(12) . . . . ?
C62 P2 Ru1 C5 136.55(13) . . . . ?
C50 P2 Ru1 P1 148.04(9) . . . . ?
C56 P2 Ru1 P1 -95.97(10) . . . . ?
C62 P2 Ru1 P1 27.97(11) . . . . ?
F2 C68 S1 O3 -57.1(2) . . . . ?
F3 C68 S1 O3 63.0(3) . . . . ?
F1 C68 S1 O3 -177.4(2) . . . . ?
F2 C68 S1 O2 -177.5(2) . . . . ?
F3 C68 S1 O2 -57.4(3) . . . . ?
F1 C68 S1 O2 62.1(2) . . . . ?
F2 C68 S1 O1 62.8(2) . . . . ?
F3 C68 S1 O1 -177.1(2) . . . . ?
F1 C68 S1 O1 -57.6(2) . . . . ?
